data_7153620
loop_
_publ_author_name
'Balkrishna, Shah Jaimin'
'Kumar, Shailesh'
'Azad, Gajendra Kumar'
'Bhakuni, Bhagat Singh'
'Panini, Piyush'
'Ahalawat, Navjeet'
'Tomar, Raghuvir Singh'
'Detty, Michael R.'
'Kumar, Sangit'

_publ_section_title
;
 An ebselen like catalyst with enhanced GPx activity via a selenol
 intermediate.
;
_journal_issue 8
_journal_name_full 'Organic &amp; biomolecular chemistry'
_journal_page_first 1215
_journal_page_last 1219
_journal_paper_doi 10.1039/c4ob00027g
_journal_volume 12
_journal_year 2014
_chemical_absolute_configuration unk
_chemical_formula_moiety
;
C27 H27 N3 O2 Se, C2 H6 O, H2 O
;
_chemical_formula_sum 'C29 H35 N3 O4 Se'
_chemical_formula_weight 568.56
_space_group_IT_number 4
_symmetry_cell_setting monoclinic
_symmetry_Int_Tables_number 4
_symmetry_space_group_name_Hall 'P 2yb'
_symmetry_space_group_name_H-M 'P 1 21 1'
_atom_sites_solution_hydrogens geom
_atom_sites_solution_primary direct
_atom_sites_solution_secondary difmap
_audit_creation_method SHELXL-97
_cell_angle_alpha 90.00
_cell_angle_beta 112.072(9)
_cell_angle_gamma 90.00
_cell_formula_units_Z 2
_cell_length_a 9.5877(15)
_cell_length_b 15.441(2)
_cell_length_c 10.1760(17)
_cell_measurement_reflns_used 4598
_cell_measurement_temperature 294(2)
_cell_measurement_theta_max 23.77
_cell_measurement_theta_min 2.29
_cell_volume 1396.1(4)
_computing_cell_refinement 'Bruker SAINT'
_computing_data_collection 'Bruker Apex2'
_computing_data_reduction 'Bruker SAINT'
_computing_structure_refinement 'SHELXL-97 (Sheldrick, 2008)'
_computing_structure_solution 'SIR 92'
_diffrn_ambient_temperature 294(2)
_diffrn_measured_fraction_theta_full 0.999
_diffrn_measured_fraction_theta_max 0.999
_diffrn_radiation_monochromator graphite
_diffrn_radiation_source 'fine-focus sealed tube'
_diffrn_radiation_type MoK\a
_diffrn_radiation_wavelength 0.71073
_diffrn_reflns_av_R_equivalents 0.0970
_diffrn_reflns_av_sigmaI/netI 0.1415
_diffrn_reflns_limit_h_max 11
_diffrn_reflns_limit_h_min -8
_diffrn_reflns_limit_k_max 18
_diffrn_reflns_limit_k_min -18
_diffrn_reflns_limit_l_max 12
_diffrn_reflns_limit_l_min -12
_diffrn_reflns_number 11855
_diffrn_reflns_theta_full 24.98
_diffrn_reflns_theta_max 24.98
_diffrn_reflns_theta_min 2.29
_exptl_absorpt_coefficient_mu 1.383
_exptl_absorpt_correction_T_max 0.7889
_exptl_absorpt_correction_T_min 0.7237
_exptl_absorpt_correction_type multi-scan
_exptl_absorpt_process_details SADABS
_exptl_crystal_colour 'pale yellow'
_exptl_crystal_density_diffrn 1.352
_exptl_crystal_density_method 'not measured'
_exptl_crystal_description irregular
_exptl_crystal_F_000 592
_exptl_crystal_size_max 0.25
_exptl_crystal_size_mid 0.20
_exptl_crystal_size_min 0.18
_refine_diff_density_max 0.576
_refine_diff_density_min -0.276
_refine_diff_density_rms 0.062
_refine_ls_abs_structure_details 'Flack H D (1983), Acta Cryst. A39, 876-881'
_refine_ls_abs_structure_Flack 0.028(9)
_refine_ls_extinction_method none
_refine_ls_goodness_of_fit_ref 0.921
_refine_ls_hydrogen_treatment mixed
_refine_ls_matrix_type full
_refine_ls_number_parameters 363
_refine_ls_number_reflns 4768
_refine_ls_number_restraints 11
_refine_ls_restrained_S_all 0.924
_refine_ls_R_factor_all 0.1002
_refine_ls_R_factor_gt 0.0441
_refine_ls_shift/su_max 0.001
_refine_ls_shift/su_mean 0.000
_refine_ls_structure_factor_coef Fsqd
_refine_ls_weighting_details 'calc w=1/[\s^2^(Fo^2^)+(0.0005P)^2^+0.0000P] where P=(Fo^2^+2Fc^2^)/3'
_refine_ls_weighting_scheme calc
_refine_ls_wR_factor_gt 0.0716
_refine_ls_wR_factor_ref 0.0801
_reflns_number_gt 3046
_reflns_number_total 4768
_reflns_threshold_expression >2sigma(I)
_cod_data_source_file c4ob00027g.txt
_cod_data_source_block Q2
_cod_depositor_comments
;
The following automatic conversions were performed:

'_symmetry_cell_setting' value 'Monoclinic' changed to 'monoclinic'
according to
/usr/data/users/saulius/automatic-downloads/current/RSC/lib/dictionaries/cif_core.dic
dictionary named 'cif_core.dic' version 2.4.2 from 2011-04-26.

Automatic conversion script
Id: cif_fix_values 2281 2013-09-26 08:29:07Z andrius 

The following automatic conversions were performed:

data name '_iucr_refine_instruction_details' was replaced with
'_iucr_refine_instructions_details' as specified in the replacement
file 'data/replacement-values/replacement_tags.lst'.

Automatic conversion script
Id: cif_correct_tags 9268 2022-04-12 08:56:07Z antanas 
;
_cod_original_sg_symbol_H-M 'P 21'
_cod_database_code 7153620

loop_
_symmetry_equiv_pos_as_xyz
'x, y, z'
'-x, y+1/2, -z'

loop_
_atom_site_label
_atom_site_type_symbol
_atom_site_fract_x
_atom_site_fract_y
_atom_site_fract_z
_atom_site_U_iso_or_equiv
_atom_site_adp_type
_atom_site_occupancy
_atom_site_symmetry_multiplicity
_atom_site_calc_flag
_atom_site_refinement_flags
_atom_site_disorder_assembly
_atom_site_disorder_group
Se1 Se 1.03158(5) -0.03756(4) 0.85090(5) 0.04767(14) Uani 1 1 d . . .
O1 O 0.5537(4) 0.0212(2) 1.1966(4) 0.0698(11) Uani 1 1 d . . .
O2 O 0.6297(4) 0.0565(2) 0.7881(4) 0.0649(10) Uani 1 1 d . . .
N1 N 1.1666(5) 0.0613(3) 1.4006(4) 0.0577(11) Uani 1 1 d . . .
N2 N 0.9246(5) 0.1780(2) 0.7325(4) 0.0518(11) Uani 1 1 d . . .
N3 N 0.8822(4) 0.0300(2) 0.8753(4) 0.0389(9) Uani 1 1 d . . .
C1 C 0.9248(5) 0.1133(3) 0.9536(5) 0.0400(11) Uani 1 1 d . . .
H1 H 0.8314 0.1431 0.9445 0.048 Uiso 1 1 calc R . .
C2 C 1.0104(6) 0.0953(3) 1.1107(6) 0.0397(13) Uani 1 1 d . . .
C3 C 1.1620(6) 0.0997(3) 1.1715(6) 0.0534(15) Uani 1 1 d . . .
H3 H 1.2174 0.1145 1.1170 0.064 Uiso 1 1 calc R . .
C4 C 1.2376(6) 0.0816(3) 1.3185(6) 0.0585(16) Uani 1 1 d . . .
H4 H 1.3421 0.0845 1.3573 0.070 Uiso 1 1 calc R . .
C5 C 1.0134(6) 0.0559(3) 1.3428(5) 0.0441(12) Uani 1 1 d . . .
C6 C 0.9298(6) 0.0687(3) 1.1972(5) 0.0408(12) Uani 1 1 d . . .
C7 C 0.7736(5) 0.0575(3) 1.1461(5) 0.0452(12) Uani 1 1 d . . .
H7 H 0.7170 0.0650 1.0501 0.054 Uiso 1 1 calc R . .
C8 C 0.7038(6) 0.0357(3) 1.2361(6) 0.0497(13) Uani 1 1 d . . .
C9 C 0.7876(7) 0.0250(3) 1.3810(6) 0.0591(15) Uani 1 1 d . . .
H9 H 0.7390 0.0114 1.4420 0.071 Uiso 1 1 calc R . .
C10 C 0.9400(7) 0.0344(3) 1.4334(5) 0.0557(14) Uani 1 1 d . . .
H10 H 0.9952 0.0265 1.5296 0.067 Uiso 1 1 calc R . .
C11 C 1.0079(5) 0.1712(3) 0.8868(5) 0.0449(13) Uani 1 1 d . . .
H11 H 1.1053 0.1442 0.9024 0.054 Uiso 1 1 calc R . .
C12 C 1.0388(8) 0.2623(3) 0.9552(6) 0.0732(18) Uani 1 1 d . . .
H12A H 0.9698 0.2743 1.0024 0.088 Uiso 1 1 calc R . .
H12B H 1.1409 0.2656 1.0248 0.088 Uiso 1 1 calc R . .
C13 C 1.0165(10) 0.3277(4) 0.8367(7) 0.078(3) Uani 1 1 d . A .
H13 H 1.0511 0.3849 0.8775 0.094 Uiso 1 1 calc R . .
C14 C 0.8487(10) 0.3304(4) 0.7500(8) 0.092(3) Uani 1 1 d . . .
H14A H 0.8281 0.3679 0.6684 0.110 Uiso 1 1 calc R . .
H14B H 0.7952 0.3526 0.8070 0.110 Uiso 1 1 calc R . .
C15 C 0.7968(7) 0.2364(4) 0.7010(6) 0.0788(18) Uani 1 1 d . . .
H15A H 0.7322 0.2160 0.7484 0.095 Uiso 1 1 calc R . .
H15B H 0.7388 0.2361 0.5997 0.095 Uiso 1 1 calc R . .
C16 C 1.0287(6) 0.2149(3) 0.6720(5) 0.0638(16) Uani 1 1 d . A .
H16A H 0.9744 0.2250 0.5715 0.077 Uiso 1 1 calc R . .
H16B H 1.1076 0.1731 0.6819 0.077 Uiso 1 1 calc R . .
C17 C 1.1011(8) 0.3006(4) 0.7433(6) 0.0749(19) Uani 1 1 d D . .
H17 H 1.0834 0.3444 0.6690 0.090 Uiso 1 1 calc R A .
C18A C 1.2656(11) 0.2936(7) 0.8227(10) 0.088(3) Uani 0.871(14) 1 d PD A -1
H18A H 1.3048 0.3412 0.8808 0.106 Uiso 0.871(14) 1 calc PR A -1
C19A C 1.3628(12) 0.2393(8) 0.8300(10) 0.113(4) Uani 0.871(14) 1 d PD A -1
H19A H 1.3364 0.1889 0.7763 0.136 Uiso 0.871(14) 1 calc PR A -1
H19B H 1.4625 0.2489 0.8891 0.136 Uiso 0.871(14) 1 calc PR A -1
C18B C 1.259(3) 0.330(4) 0.816(7) 0.088(3) Uani 0.129(14) 1 d PD A -2
H18B H 1.2659 0.3755 0.8783 0.106 Uiso 0.129(14) 1 calc PR A -2
C19B C 1.383(3) 0.309(5) 0.815(6) 0.113(4) Uani 0.129(14) 1 d PD A -2
H19C H 1.3899 0.2643 0.7574 0.136 Uiso 0.129(14) 1 calc PR A -2
H19D H 1.4689 0.3384 0.8728 0.136 Uiso 0.129(14) 1 calc PR A -2
C20 C 0.4661(6) 0.0192(4) 1.0507(6) 0.0799(18) Uani 1 1 d . . .
H20A H 0.4608 0.0764 1.0119 0.120 Uiso 1 1 calc R . .
H20B H 0.3665 -0.0006 1.0363 0.120 Uiso 1 1 calc R . .
H20C H 0.5112 -0.0195 1.0042 0.120 Uiso 1 1 calc R . .
C21 C 0.7397(6) 0.0138(3) 0.7895(5) 0.0470(13) Uani 1 1 d . . .
C22 C 0.7333(6) -0.0630(3) 0.7014(5) 0.0474(15) Uani 1 1 d . . .
C23 C 0.8719(6) -0.0982(3) 0.7204(5) 0.0467(13) Uani 1 1 d . . .
C24 C 0.8809(7) -0.1724(3) 0.6420(6) 0.0633(16) Uani 1 1 d . . .
H24 H 0.9731 -0.1975 0.6545 0.076 Uiso 1 1 calc R . .
C25 C 0.7501(9) -0.2055(4) 0.5479(7) 0.081(2) Uani 1 1 d . . .
H25 H 0.7539 -0.2546 0.4963 0.097 Uiso 1 1 calc R . .
C26 C 0.6127(8) -0.1689(4) 0.5263(7) 0.087(2) Uani 1 1 d . . .
H26 H 0.5259 -0.1925 0.4592 0.105 Uiso 1 1 calc R . .
C27 C 0.6028(7) -0.0977(4) 0.6033(6) 0.0751(18) Uani 1 1 d . . .
H27 H 0.5097 -0.0733 0.5896 0.090 Uiso 1 1 calc R . .
O1EA O 1.2195(6) -0.1293(4) 0.7693(7) 0.1079(18) Uani 0.731(12) 1 d PD B -1
C28A C 1.3180(13) -0.1946(8) 0.8346(13) 0.124(4) Uani 0.731(12) 1 d PD B -1
H28A H 1.2656 -0.2355 0.8720 0.149 Uiso 0.731(12) 1 calc PR B -1
H28B H 1.3989 -0.1698 0.9150 0.149 Uiso 0.731(12) 1 calc PR B -1
C29A C 1.3839(19) -0.2417(11) 0.7532(19) 0.130(6) Uani 0.731(12) 1 d PD B -1
H29A H 1.3060 -0.2668 0.6725 0.195 Uiso 0.731(12) 1 calc PR B -1
H29B H 1.4463 -0.2869 0.8104 0.195 Uiso 0.731(12) 1 calc PR B -1
H29C H 1.4439 -0.2035 0.7218 0.195 Uiso 0.731(12) 1 calc PR B -1
O1EB O 1.2195(6) -0.1293(4) 0.7693(7) 0.1079(18) Uani 0.269(12) 1 d PD B -2
C28B C 1.276(3) -0.2033(19) 0.715(3) 0.124(4) Uani 0.269(12) 1 d PD B -2
H28C H 1.2635 -0.1931 0.6169 0.149 Uiso 0.269(12) 1 calc PR B -2
H28D H 1.2200 -0.2551 0.7183 0.149 Uiso 0.269(12) 1 calc PR B -2
C29B C 1.438(4) -0.214(4) 0.805(6) 0.130(6) Uani 0.269(12) 1 d PD B -2
H29D H 1.4874 -0.2448 0.7526 0.195 Uiso 0.269(12) 1 calc PR B -2
H29E H 1.4474 -0.2465 0.8884 0.195 Uiso 0.269(12) 1 calc PR B -2
H29F H 1.4837 -0.1583 0.8317 0.195 Uiso 0.269(12) 1 calc PR B -2
H1E H 1.287(6) -0.104(4) 0.769(6) 0.051(19) Uiso 1 1 d D . .
O1W O 0.6738(6) 0.5171(3) 1.3076(5) 0.0847(13) Uani 1 1 d D . .
H1W H 0.578(3) 0.527(3) 1.285(6) 0.077(19) Uiso 1 1 d D . .
H2W H 0.715(6) 0.525(4) 1.396(2) 0.09(2) Uiso 1 1 d D . .

loop_
_atom_site_aniso_label
_atom_site_aniso_U_11
_atom_site_aniso_U_22
_atom_site_aniso_U_33
_atom_site_aniso_U_23
_atom_site_aniso_U_13
_atom_site_aniso_U_12
Se1 0.0504(3) 0.0458(2) 0.0462(3) 0.0006(4) 0.0174(2) -0.0007(4)
O1 0.060(3) 0.097(3) 0.059(3) 0.001(2) 0.031(2) -0.011(2)
O2 0.041(2) 0.097(3) 0.056(3) -0.013(2) 0.017(2) -0.001(2)
N1 0.068(3) 0.067(3) 0.036(3) -0.003(2) 0.018(3) -0.011(2)
N2 0.071(3) 0.049(2) 0.039(3) 0.008(2) 0.025(3) 0.000(2)
N3 0.041(2) 0.039(2) 0.038(2) -0.0046(19) 0.016(2) -0.0101(18)
C1 0.042(3) 0.050(3) 0.026(3) -0.001(2) 0.010(3) 0.003(2)
C2 0.045(3) 0.045(3) 0.034(3) 0.000(2) 0.021(3) 0.002(2)
C3 0.050(4) 0.074(4) 0.037(3) -0.004(3) 0.017(3) -0.006(3)
C4 0.039(3) 0.078(4) 0.043(4) 0.005(3) -0.002(3) -0.003(3)
C5 0.055(4) 0.043(3) 0.031(3) 0.004(3) 0.013(3) -0.005(2)
C6 0.060(4) 0.034(3) 0.032(3) -0.004(2) 0.021(3) -0.002(3)
C7 0.053(3) 0.051(3) 0.035(3) -0.004(2) 0.020(3) 0.000(2)
C8 0.048(3) 0.054(3) 0.051(4) 0.001(3) 0.022(3) -0.006(3)
C9 0.078(4) 0.066(3) 0.039(4) 0.004(3) 0.029(4) -0.004(3)
C10 0.075(4) 0.059(3) 0.029(3) 0.001(3) 0.016(3) -0.012(3)
C11 0.066(4) 0.037(3) 0.035(3) -0.001(2) 0.022(3) -0.009(2)
C12 0.119(6) 0.060(4) 0.055(4) -0.008(3) 0.049(4) -0.017(4)
C13 0.136(8) 0.032(3) 0.076(6) 0.003(3) 0.051(6) -0.015(4)
C14 0.138(8) 0.064(4) 0.087(6) 0.018(4) 0.058(6) 0.029(5)
C15 0.096(5) 0.078(4) 0.063(4) 0.020(3) 0.030(4) 0.017(4)
C16 0.096(5) 0.056(3) 0.047(3) 0.009(3) 0.036(4) -0.013(3)
C17 0.114(6) 0.063(4) 0.053(4) 0.011(3) 0.037(5) -0.024(4)
C18A 0.124(8) 0.058(7) 0.078(6) -0.008(6) 0.033(6) -0.041(6)
C19A 0.146(9) 0.103(8) 0.079(6) 0.009(6) 0.029(7) -0.015(7)
C18B 0.124(8) 0.058(7) 0.078(6) -0.008(6) 0.033(6) -0.041(6)
C19B 0.146(9) 0.103(8) 0.079(6) 0.009(6) 0.029(7) -0.015(7)
C20 0.054(4) 0.110(5) 0.077(5) -0.005(4) 0.025(4) -0.004(3)
C21 0.046(4) 0.066(3) 0.034(3) 0.003(3) 0.020(3) -0.013(3)
C22 0.046(3) 0.062(4) 0.036(3) -0.007(3) 0.017(3) -0.024(2)
C23 0.058(3) 0.050(3) 0.035(3) 0.013(3) 0.021(3) -0.008(3)
C24 0.089(5) 0.052(3) 0.058(4) -0.005(3) 0.037(4) -0.007(3)
C25 0.115(6) 0.070(4) 0.070(5) -0.022(4) 0.049(5) -0.033(4)
C26 0.088(5) 0.111(5) 0.069(5) -0.044(4) 0.036(5) -0.049(4)
C27 0.070(4) 0.105(5) 0.058(4) -0.025(4) 0.033(4) -0.029(4)
O1EA 0.098(4) 0.103(4) 0.141(5) -0.007(3) 0.066(4) 0.001(4)
C28A 0.111(10) 0.149(10) 0.087(9) 0.014(9) 0.007(9) 0.070(8)
C29A 0.177(16) 0.099(13) 0.133(16) -0.004(9) 0.081(12) 0.017(11)
O1EB 0.098(4) 0.103(4) 0.141(5) -0.007(3) 0.066(4) 0.001(4)
C28B 0.111(10) 0.149(10) 0.087(9) 0.014(9) 0.007(9) 0.070(8)
C29B 0.177(16) 0.099(13) 0.133(16) -0.004(9) 0.081(12) 0.017(11)
O1W 0.056(3) 0.136(4) 0.056(3) -0.015(3) 0.015(3) 0.006(3)

loop_
_atom_type_symbol
_atom_type_description
_atom_type_scat_dispersion_real
_atom_type_scat_dispersion_imag
_atom_type_scat_source
C C 0.0033 0.0016 'International Tables Vol C Tables 4.2.6.8 and 6.1.1.4'
H H 0.0000 0.0000 'International Tables Vol C Tables 4.2.6.8 and 6.1.1.4'
N N 0.0061 0.0033 'International Tables Vol C Tables 4.2.6.8 and 6.1.1.4'
O O 0.0106 0.0060 'International Tables Vol C Tables 4.2.6.8 and 6.1.1.4'
Se Se -0.0929 2.2259 'International Tables Vol C Tables 4.2.6.8 and 6.1.1.4'

loop_
_geom_angle_atom_site_label_1
_geom_angle_atom_site_label_2
_geom_angle_atom_site_label_3
_geom_angle
C23 Se1 N3 84.80(19)
C8 O1 C20 117.5(4)
C4 N1 C5 118.4(4)
C15 N2 C16 108.4(4)
C15 N2 C11 110.7(4)
C16 N2 C11 107.0(4)
C21 N3 C1 121.2(4)
C21 N3 Se1 117.1(3)
C1 N3 Se1 119.0(3)
N3 C1 C11 110.8(3)
N3 C1 C2 109.6(4)
C11 C1 C2 114.3(4)
N3 C1 H1 107.3
C11 C1 H1 107.3
C2 C1 H1 107.3
C3 C2 C6 118.0(5)
C3 C2 C1 122.3(4)
C6 C2 C1 119.7(5)
C2 C3 C4 120.5(5)
C2 C3 H3 119.8
C4 C3 H3 119.8
N1 C4 C3 122.7(5)
N1 C4 H4 118.6
C3 C4 H4 118.6
N1 C5 C10 117.3(5)
N1 C5 C6 122.7(4)
C10 C5 C6 120.0(5)
C7 C6 C5 118.7(4)
C7 C6 C2 123.8(5)
C5 C6 C2 117.4(5)
C8 C7 C6 120.5(5)
C8 C7 H7 119.7
C6 C7 H7 119.7
O1 C8 C7 125.0(5)
O1 C8 C9 114.7(5)
C7 C8 C9 120.3(5)
C10 C9 C8 120.4(5)
C10 C9 H9 119.8
C8 C9 H9 119.8
C9 C10 C5 120.1(5)
C9 C10 H10 120.0
C5 C10 H10 120.0
N2 C11 C1 110.7(4)
N2 C11 C12 110.5(4)
C1 C11 C12 112.2(4)
N2 C11 H11 107.8
C1 C11 H11 107.8
C12 C11 H11 107.8
C13 C12 C11 107.4(4)
C13 C12 H12A 110.2
C11 C12 H12A 110.2
C13 C12 H12B 110.2
C11 C12 H12B 110.2
H12A C12 H12B 108.5
C14 C13 C17 110.0(6)
C14 C13 C12 106.3(6)
C17 C13 C12 111.2(5)
C14 C13 H13 109.7
C17 C13 H13 109.7
C12 C13 H13 109.7
C13 C14 C15 107.6(6)
C13 C14 H14A 110.2
C15 C14 H14A 110.2
C13 C14 H14B 110.2
C15 C14 H14B 110.2
H14A C14 H14B 108.5
N2 C15 C14 111.5(6)
N2 C15 H15A 109.3
C14 C15 H15A 109.3
N2 C15 H15B 109.3
C14 C15 H15B 109.3
H15A C15 H15B 108.0
N2 C16 C17 113.0(4)
N2 C16 H16A 109.0
C17 C16 H16A 109.0
N2 C16 H16B 109.0
C17 C16 H16B 109.0
H16A C16 H16B 107.8
C18A C17 C13 112.8(6)
C18B C17 C13 107(2)
C18A C17 C16 113.1(6)
C18B C17 C16 134(2)
C13 C17 C16 106.1(5)
C18A C17 H17 108.2
C18B C17 H17 91.4
C13 C17 H17 108.2
C16 C17 H17 108.2
C19A C18A C17 135.0(9)
C19A C18A H18A 112.5
C17 C18A H18A 112.5
C18A C19A H19A 120.0
C18A C19A H19B 120.0
H19A C19A H19B 120.0
C19B C18B C17 136(4)
C19B C18B H18B 112.0
C17 C18B H18B 112.0
C18B C19B H19C 120.0
C18B C19B H19D 120.0
H19C C19B H19D 120.0
O1 C20 H20A 109.5
O1 C20 H20B 109.5
H20A C20 H20B 109.5
O1 C20 H20C 109.5
H20A C20 H20C 109.5
H20B C20 H20C 109.5
O2 C21 N3 124.3(5)
O2 C21 C22 125.4(5)
N3 C21 C22 110.2(5)
C23 C22 C27 120.7(5)
C23 C22 C21 114.4(5)
C27 C22 C21 124.8(5)
C22 C23 C24 119.9(5)
C22 C23 Se1 113.1(4)
C24 C23 Se1 127.0(4)
C25 C24 C23 117.8(5)
C25 C24 H24 121.1
C23 C24 H24 121.1
C24 C25 C26 122.2(6)
C24 C25 H25 118.9
C26 C25 H25 118.9
C25 C26 C27 120.4(6)
C25 C26 H26 119.8
C27 C26 H26 119.8
C26 C27 C22 119.0(6)
C26 C27 H27 120.5
C22 C27 H27 120.5
C28A O1EA H1E 87(5)
O1EA C28A C29A 118.2(12)
O1EA C28A H28A 107.8
C29A C28A H28A 107.8
O1EA C28A H28B 107.8
C29A C28A H28B 107.8
H28A C28A H28B 107.1
C29A C28A H1E 106(2)
H28A C28A H1E 136.1
H28B C28A H1E 88.3
C29B C28B H28C 110.2
C29B C28B H28D 110.2
H28C C28B H28D 108.5
C28B C29B H29D 109.5
C28B C29B H29E 109.5
H29D C29B H29E 109.5
C28B C29B H29F 109.5
H29D C29B H29F 109.5
H29E C29B H29F 109.5
H1W O1W H2W 106(6)

loop_
_geom_bond_atom_site_label_1
_geom_bond_atom_site_label_2
_geom_bond_distance
Se1 C23 1.860(5)
Se1 N3 1.863(3)
O1 C8 1.360(6)
O1 C20 1.405(6)
O2 C21 1.240(6)
N1 C4 1.300(6)
N1 C5 1.364(6)
N2 C15 1.456(6)
N2 C16 1.470(5)
N2 C11 1.474(5)
N3 C21 1.339(6)
N3 C1 1.487(5)
C1 C11 1.517(6)
C1 C2 1.524(7)
C1 H1 0.9800
C2 C3 1.351(7)
C2 C6 1.433(6)
C3 C4 1.422(7)
C3 H3 0.9300
C4 H4 0.9300
C5 C10 1.394(6)
C5 C6 1.409(6)
C6 C7 1.398(6)
C7 C8 1.364(6)
C7 H7 0.9300
C8 C9 1.398(7)
C9 C10 1.362(7)
C9 H9 0.9300
C10 H10 0.9300
C11 C12 1.547(7)
C11 H11 0.9800
C12 C13 1.525(8)
C12 H12A 0.9700
C12 H12B 0.9700
C13 C14 1.517(9)
C13 C17 1.523(7)
C13 H13 0.9800
C14 C15 1.555(9)
C14 H14A 0.9700
C14 H14B 0.9700
C15 H15A 0.9700
C15 H15B 0.9700
C16 C17 1.543(7)
C16 H16A 0.9700
C16 H16B 0.9700
C17 C18A 1.481(10)
C17 C18B 1.48(2)
C17 H17 0.9800
C18A C19A 1.235(10)
C18A H18A 0.9300
C19A H19A 0.9300
C19A H19B 0.9300
C18B C19B 1.24(2)
C18B H18B 0.9300
C19B H19C 0.9300
C19B H19D 0.9300
C20 H20A 0.9600
C20 H20B 0.9600
C20 H20C 0.9600
C21 C22 1.474(6)
C22 C23 1.381(6)
C22 C27 1.382(7)
C23 C24 1.416(7)
C24 C25 1.359(8)
C24 H24 0.9300
C25 C26 1.373(8)
C25 H25 0.9300
C26 C27 1.374(8)
C26 H26 0.9300
C27 H27 0.9300
O1EA C28A 1.371(10)
O1EA H1E 0.76(5)
C28A C29A 1.417(13)
C28A H28A 0.9700
C28A H28B 0.9700
C29A H29A 0.9600
C29A H29B 0.9600
C29A H29C 0.9600
C28B C29B 1.49(2)
C28B H28C 0.9700
C28B H28D 0.9700
C29B H29D 0.9600
C29B H29E 0.9600
C29B H29F 0.9600
O1W H1W 0.87(2)
O1W H2W 0.84(2)

loop_
_geom_torsion_atom_site_label_1
_geom_torsion_atom_site_label_2
_geom_torsion_atom_site_label_3
_geom_torsion_atom_site_label_4
_geom_torsion
C23 Se1 N3 C21 -5.4(3)
C23 Se1 N3 C1 -167.3(3)
C21 N3 C1 C11 -105.4(5)
Se1 N3 C1 C11 55.7(4)
C21 N3 C1 C2 127.6(4)
Se1 N3 C1 C2 -71.4(4)
N3 C1 C2 C3 100.2(5)
C11 C1 C2 C3 -24.8(7)
N3 C1 C2 C6 -76.7(5)
C11 C1 C2 C6 158.3(4)
C6 C2 C3 C4 -2.6(7)
C1 C2 C3 C4 -179.5(5)
C5 N1 C4 C3 0.9(8)
C2 C3 C4 N1 -0.7(8)
C4 N1 C5 C10 -179.7(4)
C4 N1 C5 C6 2.2(7)
N1 C5 C6 C7 176.7(4)
C10 C5 C6 C7 -1.3(7)
N1 C5 C6 C2 -5.3(7)
C10 C5 C6 C2 176.6(4)
C3 C2 C6 C7 -176.9(5)
C1 C2 C6 C7 0.1(7)
C3 C2 C6 C5 5.3(7)
C1 C2 C6 C5 -177.7(4)
C5 C6 C7 C8 0.8(7)
C2 C6 C7 C8 -177.0(4)
C20 O1 C8 C7 7.2(7)
C20 O1 C8 C9 -171.5(5)
C6 C7 C8 O1 -178.1(5)
C6 C7 C8 C9 0.5(7)
O1 C8 C9 C10 177.5(5)
C7 C8 C9 C10 -1.3(8)
C8 C9 C10 C5 0.8(7)
N1 C5 C10 C9 -177.6(5)
C6 C5 C10 C9 0.5(7)
C15 N2 C11 C1 76.7(5)
C16 N2 C11 C1 -165.4(4)
C15 N2 C11 C12 -48.2(5)
C16 N2 C11 C12 69.7(5)
N3 C1 C11 N2 49.8(5)
C2 C1 C11 N2 174.2(4)
N3 C1 C11 C12 173.7(4)
C2 C1 C11 C12 -61.9(6)
N2 C11 C12 C13 -17.3(7)
C1 C11 C12 C13 -141.3(5)
C11 C12 C13 C14 70.7(6)
C11 C12 C13 C17 -49.1(7)
C17 C13 C14 C15 65.0(6)
C12 C13 C14 C15 -55.6(7)
C16 N2 C15 C14 -53.3(6)
C11 N2 C15 C14 63.8(5)
C13 C14 C15 N2 -8.9(7)
C15 N2 C16 C17 65.8(6)
C11 N2 C16 C17 -53.6(5)
C14 C13 C17 C18A -177.9(6)
C12 C13 C17 C18A -60.4(8)
C14 C13 C17 C18B 160(3)
C12 C13 C17 C18B -83(3)
C14 C13 C17 C16 -53.5(6)
C12 C13 C17 C16 64.0(7)
N2 C16 C17 C18A 113.7(6)
N2 C16 C17 C18B 123(4)
N2 C16 C17 C13 -10.5(7)
C18B C17 C18A C19A -149(8)
C13 C17 C18A C19A 132.9(10)
C16 C17 C18A C19A 12.4(13)
C18A C17 C18B C19B 47(6)
C13 C17 C18B C19B 157(9)
C16 C17 C18B C19B 23(13)
C1 N3 C21 O2 -14.4(7)
Se1 N3 C21 O2 -175.9(4)
C1 N3 C21 C22 167.3(4)
Se1 N3 C21 C22 5.9(4)
O2 C21 C22 C23 178.8(5)
N3 C21 C22 C23 -3.0(5)
O2 C21 C22 C27 0.7(8)
N3 C21 C22 C27 179.0(5)
C27 C22 C23 C24 -2.0(7)
C21 C22 C23 C24 179.9(4)
C27 C22 C23 Se1 177.1(4)
C21 C22 C23 Se1 -1.1(5)
N3 Se1 C23 C22 3.4(3)
N3 Se1 C23 C24 -177.7(4)
C22 C23 C24 C25 1.0(7)
Se1 C23 C24 C25 -177.8(4)
C23 C24 C25 C26 0.8(8)
C24 C25 C26 C27 -1.7(10)
C25 C26 C27 C22 0.7(9)
C23 C22 C27 C26 1.1(8)
C21 C22 C27 C26 179.0(5)
